data_4088674
loop_
_publ_author_name
'Carpenter, Alex E.'
'Rheingold, Arnold L.'
'Figueroa, Joshua S.'

_publ_section_title
;
 A Well-Defined Isocyano Analogue of HCo(CO)4. 1: Synthesis,
 Decomposition, and Catalytic 1,1-Hydrogenation of Isocyanides
;
_journal_issue 14
_journal_name_full Organometallics
_journal_page_first 2309
_journal_paper_doi 10.1021/acs.organomet.6b00297
_journal_volume 35
_journal_year 2016
_chemical_formula_moiety 'C78 H85 Co N3 P, C2 H3 N'
_chemical_formula_sum 'C80 H88 Co N4 P'
_chemical_formula_weight 1195.44
_chemical_melting_point ?
_chemical_name_common CoH(PMe3)(CNArMes2)3
_space_group_crystal_system triclinic
_space_group_IT_number 2
_space_group_name_Hall '-P 1'
_space_group_name_H-M_alt 'P -1'
_atom_sites_solution_hydrogens mixed
_audit_creation_date 2014-08-21
_audit_creation_method
; 
Olex2 1.2-beta 
(compiled 2014.07.22 svn.r2960 for OlexSys, GUI svn.r4862) 
;
_cell_angle_alpha 98.851(5)
_cell_angle_beta 91.101(5)
_cell_angle_gamma 110.393(4)
_cell_formula_units_Z 2
_cell_length_a 13.363(2)
_cell_length_b 15.442(2)
_cell_length_c 17.940(3)
_cell_measurement_reflns_used 9959
_cell_measurement_temperature 100(2)
_cell_measurement_theta_max 30.019
_cell_measurement_theta_min 2.498
_cell_volume 3418.0(9)
_computing_cell_refinement 'SAINT v7.68A (Bruker, 2009)'
_computing_data_collection 'Bruker APEX2'
_computing_data_reduction 'SAINT v7.68A (Bruker, 2009)'
_computing_molecular_graphics 'Olex2 (Dolomanov et al., 2009)'
_computing_publication_material 'Olex2 (Dolomanov et al., 2009)'
_computing_structure_refinement 'XL (Sheldrick, 2008)'
_computing_structure_solution XS
_diffrn_ambient_temperature 100.0
_diffrn_detector_area_resol_mean 8.0
_diffrn_measured_fraction_theta_full 0.975
_diffrn_measured_fraction_theta_max 0.940
_diffrn_measurement_device_type 'Bruker APEX-II CCD'
_diffrn_measurement_method '\f and \w scans'
_diffrn_radiation_monochromator graphite
_diffrn_radiation_type MoK\a
_diffrn_radiation_wavelength 0.71073
_diffrn_reflns_av_R_equivalents 0.0261
_diffrn_reflns_av_unetI/netI 0.0259
_diffrn_reflns_Laue_measured_fraction_full 0.975
_diffrn_reflns_Laue_measured_fraction_max 0.940
_diffrn_reflns_limit_h_max 18
_diffrn_reflns_limit_h_min -18
_diffrn_reflns_limit_k_max 21
_diffrn_reflns_limit_k_min -21
_diffrn_reflns_limit_l_max 25
_diffrn_reflns_limit_l_min -25
_diffrn_reflns_number 73916
_diffrn_reflns_point_group_measured_fraction_full 0.975
_diffrn_reflns_point_group_measured_fraction_max 0.940
_diffrn_reflns_theta_full 25.000
_diffrn_reflns_theta_max 30.210
_diffrn_reflns_theta_min 1.631
_diffrn_source 'sealed tube'
_diffrn_standards_number 0
_exptl_absorpt_coefficient_mu 0.320
_exptl_absorpt_correction_T_max 0.7460
_exptl_absorpt_correction_T_min 0.6808
_exptl_absorpt_correction_type multi-scan
_exptl_absorpt_process_details
; 
SADABS-2008/1 (Bruker,2008) was used for absorption correction. 
wR2(int) was 0.0803 before and 0.0358 after correction. 
The Ratio of minimum to maximum transmission is 0.9126. 
The \l/2 correction factor is 0.0015. 
;
_exptl_crystal_colour yellow
_exptl_crystal_colour_primary yellow
_exptl_crystal_density_diffrn 1.162
_exptl_crystal_density_method 'not measured'
_exptl_crystal_description Block
_exptl_crystal_F_000 1276
_exptl_crystal_size_max 0.3
_exptl_crystal_size_mid 0.2
_exptl_crystal_size_min 0.1
_refine_diff_density_max 0.442
_refine_diff_density_min -0.389
_refine_diff_density_rms 0.051
_refine_ls_extinction_method none
_refine_ls_goodness_of_fit_ref 1.016
_refine_ls_hydrogen_treatment mixed
_refine_ls_matrix_type full
_refine_ls_number_parameters 810
_refine_ls_number_reflns 19102
_refine_ls_number_restraints 9
_refine_ls_restrained_S_all 1.018
_refine_ls_R_factor_all 0.0507
_refine_ls_R_factor_gt 0.0376
_refine_ls_shift/su_max 0.001
_refine_ls_shift/su_mean 0.000
_refine_ls_structure_factor_coef Fsqd
_refine_ls_weighting_details 'w=1/[\s^2^(Fo^2^)+(0.0469P)^2^+1.7588P] where P=(Fo^2^+2Fc^2^)/3'
_refine_ls_weighting_scheme calc
_refine_ls_wR_factor_gt 0.0953
_refine_ls_wR_factor_ref 0.1034
_reflns_Friedel_coverage 0.000
_reflns_number_gt 15771
_reflns_number_total 19102
_reflns_threshold_expression 'I > 2\s(I)'
_cod_data_source_file om6b00297_si_002.cif
_cod_data_source_block jfig636_0m
_cod_depositor_comments
;
The following automatic conversions were performed:

data item '_chemical_melting_point' value 'not measured' was changed
to '?' -- the value is undefined or not given.

Automatic conversion script
Id: cif_fix_values 6909 2019-04-08 15:41:33Z antanas 
;
_cod_original_cell_volume 3417.8(9)
_cod_database_code 4088674
_shelxl_version_number 2014-3
_shelx_space_group_comment
; 
The symmetry employed for this shelxl refinement is uniquely defined 
by the following loop, which should always be used as a source of 
symmetry information in preference to the above space-group names. 
They are only intended as comments. 
;
_shelx_estimated_absorpt_t_max 0.969
_shelx_estimated_absorpt_t_min 0.910
_olex2_refinement_description
; 
1. Fixed Uiso 
 At 1.2 times of: 
  All C(H) groups 
 At 1.5 times of: 
  All C(H,H,H) groups, All C(H,H,H,H,H,H) groups 
2. Restrained distances 
 C1S-C2SB 
 1.5 with sigma of 0.02 
 N1S-C2SA 
 1.35 with sigma of 0.02 
3. Rigid bond restraints 
 C2SA, N1S 
 with sigma for 1-2 distances of 0.01 and sigma for 1-3 distances of 0.01 
4. Uiso/Uaniso restraints and constraints 
Uanis(N1S) \\sim Ueq: with sigma of 0.1 and sigma for terminal atoms of 0.2 
5. Others 
 Sof(H1SA)=Sof(H1SB)=Sof(H1SC)=Sof(C2SA)=1-FVAR(1) 
 Sof(H1SD)=Sof(H1SE)=Sof(H1SF)=Sof(C2SB)=FVAR(1) 
6.a Aromatic/amide H refined with riding coordinates: 
 C9(H9), C10(H10), C11(H11), C16(H16), C20(H20), C26(H26), C29(H29), C34(H34), 
 C35(H35), C36(H36), C41(H41), C44(H44), C50(H50), C53(H53), C58(H58), C59(H59), 
  C60(H60), C65(H65), C68(H68), C74(H74), C77(H77) 
6.b Idealised Me refined with everything fixed: 
 C1S(H1SA,H1SB,H1SC), C1S(H1SD,H1SE,H1SF) 
6.c Idealised Me refined as rotating group: 
 C4(H4A,H4B,H4C), C5(H5A,H5B,H5C), C6(H6A,H6B,H6C), C15(H15A,H15B,H15C), 
 C18(H18A,H18B,H18C), C22(H22A,H22B,H22C), C25(H25A,H25B,H25C), C28(H28A,H28B, 
 H28C), C31(H31A,H31B,H31C), C40(H40A,H40B,H40C), C43(H43A,H43B,H43C), C46(H46A, 
 H46B,H46C), C49(H49A,H49B,H49C), C52(H52A,H52B,H52C), C55(H55A,H55B,H55C), 
 C64(H64A,H64B,H64C), C67(H67A,H67B,H67C), C70(H70A,H70B,H70C), C73(H73A,H73B, 
 H73C), C76(H76A,H76B,H76C), C79(H79A,H79B,H79C) 
;
_olex2_submission_special_instructions 'No special instructions were received'

loop_
_space_group_symop_operation_xyz
'x, y, z'
'-x, -y, -z'

loop_
_atom_site_label
_atom_site_type_symbol
_atom_site_fract_x
_atom_site_fract_y
_atom_site_fract_z
_atom_site_U_iso_or_equiv
_atom_site_adp_type
_atom_site_occupancy
_atom_site_site_symmetry_order
_atom_site_calc_flag
_atom_site_refinement_flags_posn
_atom_site_refinement_flags_adp
_atom_site_refinement_flags_occupancy
_atom_site_disorder_assembly
_atom_site_disorder_group
H H 0.8608(15) 0.7692(14) 0.2605(11) 0.039(5) Uiso 1 1 d . . . . .
C1 C 0.80362(10) 0.62073(9) 0.27103(7) 0.0169(2) Uani 1 1 d . . . . .
C2 C 0.70032(10) 0.76817(9) 0.28941(7) 0.0172(2) Uani 1 1 d . . . . .
C3 C 0.80585(10) 0.73290(9) 0.13938(7) 0.0185(2) Uani 1 1 d . . . . .
C4 C 0.57423(13) 0.47653(10) 0.20378(9) 0.0301(3) Uani 1 1 d . . . . .
H4A H 0.6293 0.4492 0.1919 0.045 Uiso 1 1 calc GR . . . .
H4B H 0.5055 0.4345 0.1775 0.045 Uiso 1 1 calc GR . . . .
H4C H 0.5676 0.4849 0.2585 0.045 Uiso 1 1 calc GR . . . .
C5 C 0.48891(12) 0.61465(12) 0.17871(11) 0.0358(4) Uani 1 1 d . . . . .
H5A H 0.4742 0.6264 0.2319 0.054 Uiso 1 1 calc GR . . . .
H5B H 0.4295 0.5609 0.1514 0.054 Uiso 1 1 calc GR . . . .
H5C H 0.4967 0.6702 0.1559 0.054 Uiso 1 1 calc GR . . . .
C6 C 0.61325(14) 0.55469(12) 0.07139(9) 0.0362(4) Uani 1 1 d . . . . .
H6A H 0.6178 0.6075 0.0459 0.054 Uiso 1 1 calc GR . . . .
H6B H 0.5474 0.5017 0.0524 0.054 Uiso 1 1 calc GR . . . .
H6C H 0.6753 0.5361 0.0612 0.054 Uiso 1 1 calc GR . . . .
C7 C 0.89719(10) 0.53213(9) 0.33488(6) 0.0158(2) Uani 1 1 d . . . . .
C8 C 1.00395(10) 0.58972(9) 0.35559(7) 0.0162(2) Uani 1 1 d . . . . .
C9 C 1.06928(10) 0.55387(9) 0.39266(7) 0.0202(2) Uani 1 1 d . . . . .
H9 H 1.1415 0.5925 0.4082 0.024 Uiso 1 1 calc R . . . .
C10 C 1.03094(11) 0.46277(10) 0.40740(8) 0.0230(3) Uani 1 1 d . . . . .
H10 H 1.0767 0.4393 0.4325 0.028 Uiso 1 1 calc R . . . .
C11 C 0.92568(11) 0.40649(9) 0.38535(7) 0.0209(2) Uani 1 1 d . . . . .
H11 H 0.8998 0.3441 0.3953 0.025 Uiso 1 1 calc R . . . .
C12 C 0.85689(10) 0.43950(9) 0.34887(7) 0.0169(2) Uani 1 1 d . . . . .
C13 C 0.74351(10) 0.37810(9) 0.32634(7) 0.0181(2) Uani 1 1 d . . . . .
C14 C 0.66647(11) 0.37079(9) 0.37923(7) 0.0206(2) Uani 1 1 d . . . . .
C15 C 0.69704(12) 0.42537(12) 0.45818(8) 0.0291(3) Uani 1 1 d . . . . .
H15A H 0.7401 0.3990 0.4859 0.044 Uiso 1 1 calc GR . . . .
H15B H 0.6321 0.4217 0.4841 0.044 Uiso 1 1 calc GR . . . .
H15C H 0.7388 0.4911 0.4561 0.044 Uiso 1 1 calc GR . . . .
C16 C 0.56134(11) 0.31114(10) 0.35816(8) 0.0247(3) Uani 1 1 d . . . . .
H16 H 0.5090 0.3067 0.3939 0.030 Uiso 1 1 calc R . . . .
C17 C 0.53118(11) 0.25807(10) 0.28622(9) 0.0266(3) Uani 1 1 d . . . . .
C18 C 0.41703(13) 0.19303(13) 0.26458(11) 0.0402(4) Uani 1 1 d . . . . .
H18A H 0.3802 0.1796 0.3105 0.060 Uiso 1 1 calc GR . . . .
H18B H 0.4165 0.1344 0.2343 0.060 Uiso 1 1 calc GR . . . .
H18C H 0.3802 0.2229 0.2349 0.060 Uiso 1 1 calc GR . . . .
C20 C 0.60882(12) 0.26653(10) 0.23461(8) 0.0261(3) Uani 1 1 d . . . . .
H20 H 0.5892 0.2306 0.1851 0.031 Uiso 1 1 calc R . . . .
C21 C 0.71448(11) 0.32608(10) 0.25334(7) 0.0222(3) Uani 1 1 d . . . . .
C22 C 0.79591(13) 0.33552(12) 0.19538(8) 0.0333(3) Uani 1 1 d . . . . .
H22A H 0.8262 0.4011 0.1883 0.050 Uiso 1 1 calc GR . . . .
H22B H 0.7613 0.2958 0.1472 0.050 Uiso 1 1 calc GR . . . .
H22C H 0.8532 0.3159 0.2129 0.050 Uiso 1 1 calc GR . . . .
C23 C 1.04834(9) 0.68630(9) 0.33705(7) 0.0162(2) Uani 1 1 d . . . . .
C24 C 1.07052(11) 0.76453(9) 0.39402(7) 0.0203(2) Uani 1 1 d . . . . .
C25 C 1.04249(16) 0.75391(11) 0.47372(8) 0.0368(4) Uani 1 1 d . . . . .
H25A H 0.9674 0.7131 0.4732 0.055 Uiso 1 1 calc GR . . . .
H25B H 1.0531 0.8156 0.5035 0.055 Uiso 1 1 calc GR . . . .
H25C H 1.0886 0.7260 0.4964 0.055 Uiso 1 1 calc GR . . . .
C26 C 1.11850(11) 0.85373(9) 0.37599(8) 0.0231(3) Uani 1 1 d . . . . .
H26 H 1.1338 0.9069 0.4148 0.028 Uiso 1 1 calc R . . . .
C27 C 1.14463(11) 0.86723(9) 0.30312(8) 0.0243(3) Uani 1 1 d . . . . .
C28 C 1.19675(15) 0.96428(11) 0.28477(11) 0.0381(4) Uani 1 1 d . . . . .
H28A H 1.2508 0.9638 0.2487 0.057 Uiso 1 1 calc GR . . . .
H28B H 1.2310 1.0083 0.3312 0.057 Uiso 1 1 calc GR . . . .
H28C H 1.1423 0.9838 0.2624 0.057 Uiso 1 1 calc GR . . . .
C29 C 1.11968(11) 0.78889(10) 0.24711(8) 0.0244(3) Uani 1 1 d . . . . .
H29 H 1.1361 0.7970 0.1968 0.029 Uiso 1 1 calc R . . . .
C30 C 1.07126(10) 0.69862(9) 0.26257(7) 0.0202(2) Uani 1 1 d . . . . .
C31 C 1.04418(14) 0.61640(10) 0.19911(8) 0.0314(3) Uani 1 1 d . . . . .
H31A H 1.0554 0.5638 0.2177 0.047 Uiso 1 1 calc GR . . . .
H31B H 1.0904 0.6339 0.1580 0.047 Uiso 1 1 calc GR . . . .
H31C H 0.9691 0.5979 0.1802 0.047 Uiso 1 1 calc GR . . . .
C32 C 0.63665(10) 0.85698(9) 0.39837(7) 0.0181(2) Uani 1 1 d . . . . .
C33 C 0.69095(10) 0.95257(9) 0.42623(7) 0.0194(2) Uani 1 1 d . . . . .
C34 C 0.65729(11) 0.99266(10) 0.49139(8) 0.0241(3) Uani 1 1 d . . . . .
H34 H 0.6925 1.0575 0.5107 0.029 Uiso 1 1 calc R . . . .
C35 C 0.57370(12) 0.94003(11) 0.52864(8) 0.0267(3) Uani 1 1 d . . . . .
H35 H 0.5526 0.9685 0.5734 0.032 Uiso 1 1 calc R . . . .
C36 C 0.52101(12) 0.84578(11) 0.50044(8) 0.0256(3) Uani 1 1 d . . . . .
H36 H 0.4634 0.8100 0.5259 0.031 Uiso 1 1 calc R . . . .
C37 C 0.55113(10) 0.80246(9) 0.43525(8) 0.0209(2) Uani 1 1 d . . . . .
C38 C 0.49391(11) 0.70116(10) 0.40647(8) 0.0220(3) Uani 1 1 d . . . . .
C39 C 0.39072(11) 0.67116(11) 0.37025(9) 0.0276(3) Uani 1 1 d . . . . .
C40 C 0.33661(13) 0.74043(13) 0.36107(11) 0.0393(4) Uani 1 1 d . . . . .
H40A H 0.3037 0.7538 0.4077 0.059 Uiso 1 1 calc GR . . . .
H40B H 0.2812 0.7138 0.3189 0.059 Uiso 1 1 calc GR . . . .
H40C H 0.3898 0.7987 0.3506 0.059 Uiso 1 1 calc GR . . . .
C41 C 0.33798(12) 0.57599(12) 0.34388(9) 0.0315(3) Uani 1 1 d . . . . .
H41 H 0.2686 0.5556 0.3184 0.038 Uiso 1 1 calc R . . . .
C42 C 0.38346(13) 0.51001(11) 0.35360(9) 0.0319(3) Uani 1 1 d . . . . .
C43 C 0.32481(16) 0.40706(13) 0.32464(13) 0.0473(5) Uani 1 1 d . . . . .
H43A H 0.3649 0.3846 0.2859 0.071 Uiso 1 1 calc GR . . . .
H43B H 0.2534 0.3976 0.3026 0.071 Uiso 1 1 calc GR . . . .
H43C H 0.3181 0.3721 0.3666 0.071 Uiso 1 1 calc GR . . . .
C44 C 0.48501(12) 0.54090(10) 0.39056(9) 0.0298(3) Uani 1 1 d . . . . .
H44 H 0.5166 0.4962 0.3982 0.036 Uiso 1 1 calc R . . . .
C45 C 0.54176(11) 0.63551(10) 0.41663(8) 0.0238(3) Uani 1 1 d . . . . .
C46 C 0.65226(12) 0.66518(11) 0.45507(9) 0.0298(3) Uani 1 1 d . . . . .
H46A H 0.7054 0.6800 0.4176 0.045 Uiso 1 1 calc GR . . . .
H46B H 0.6586 0.6141 0.4789 0.045 Uiso 1 1 calc GR . . . .
H46C H 0.6649 0.7208 0.4938 0.045 Uiso 1 1 calc GR . . . .
C47 C 0.78579(11) 1.01040(9) 0.39099(7) 0.0217(2) Uani 1 1 d . . . . .
C48 C 0.88206(11) 0.99313(10) 0.39650(8) 0.0248(3) Uani 1 1 d . . . . .
C49 C 0.88998(12) 0.91338(11) 0.43250(9) 0.0296(3) Uani 1 1 d . . . . .
H49A H 0.8399 0.9015 0.4721 0.044 Uiso 1 1 calc GR . . . .
H49B H 0.9632 0.9300 0.4548 0.044 Uiso 1 1 calc GR . . . .
H49C H 0.8721 0.8568 0.3939 0.044 Uiso 1 1 calc GR . . . .
C50 C 0.97301(12) 1.05305(12) 0.36977(8) 0.0316(3) Uani 1 1 d . . . . .
H50 H 1.0383 1.0419 0.3738 0.038 Uiso 1 1 calc R . . . .
C51 C 0.97098(14) 1.12829(12) 0.33761(8) 0.0352(4) Uani 1 1 d . . . . .
C52 C 1.07239(16) 1.19617(15) 0.31417(11) 0.0532(6) Uani 1 1 d . . . . .
H52A H 1.1162 1.2368 0.3593 0.080 Uiso 1 1 calc GR . . . .
H52B H 1.0541 1.2347 0.2815 0.080 Uiso 1 1 calc GR . . . .
H52C H 1.1127 1.1612 0.2865 0.080 Uiso 1 1 calc GR . . . .
C53 C 0.87471(14) 1.14264(10) 0.33039(8) 0.0331(3) Uani 1 1 d . . . . .
H53 H 0.8721 1.1927 0.3065 0.040 Uiso 1 1 calc R . . . .
C54 C 0.78140(13) 1.08545(10) 0.35733(8) 0.0269(3) Uani 1 1 d . . . . .
C55 C 0.67995(15) 1.10676(12) 0.35095(10) 0.0378(4) Uani 1 1 d . . . . .
H55A H 0.6181 1.0479 0.3413 0.057 Uiso 1 1 calc GR . . . .
H55B H 0.6824 1.1413 0.3091 0.057 Uiso 1 1 calc GR . . . .
H55C H 0.6734 1.1449 0.3983 0.057 Uiso 1 1 calc GR . . . .
C56 C 0.84406(11) 0.79521(9) 0.01693(7) 0.0213(2) Uani 1 1 d . . . . .
C57 C 0.92061(12) 0.78940(9) -0.03384(7) 0.0232(3) Uani 1 1 d . . . . .
C58 C 0.92676(14) 0.83218(11) -0.09779(8) 0.0312(3) Uani 1 1 d . . . . .
H58 H 0.9792 0.8300 -0.1323 0.037 Uiso 1 1 calc R . . . .
C59 C 0.85722(15) 0.87769(11) -0.11132(8) 0.0339(3) Uani 1 1 d . . . . .
H59 H 0.8622 0.9064 -0.1550 0.041 Uiso 1 1 calc R . . . .
C60 C 0.78054(14) 0.88143(10) -0.06147(8) 0.0289(3) Uani 1 1 d . . . . .
H60 H 0.7322 0.9117 -0.0718 0.035 Uiso 1 1 calc R . . . .
C61 C 0.77308(12) 0.84136(9) 0.00401(7) 0.0227(3) Uani 1 1 d . . . . .
C62 C 0.69058(12) 0.84844(10) 0.05689(8) 0.0245(3) Uani 1 1 d . . . . .
C63 C 0.58182(13) 0.80155(11) 0.03296(9) 0.0302(3) Uani 1 1 d . . . . .
C64 C 0.54656(14) 0.73954(13) -0.04320(10) 0.0381(4) Uani 1 1 d . . . . .
H64A H 0.5545 0.7785 -0.0825 0.057 Uiso 1 1 calc GR . . . .
H64B H 0.4713 0.6991 -0.0439 0.057 Uiso 1 1 calc GR . . . .
H64C H 0.5909 0.7007 -0.0527 0.057 Uiso 1 1 calc GR . . . .
C65 C 0.50515(14) 0.81193(13) 0.08141(11) 0.0390(4) Uani 1 1 d . . . . .
H65 H 0.4315 0.7807 0.0650 0.047 Uiso 1 1 calc R . . . .
C66 C 0.53310(16) 0.86643(14) 0.15278(10) 0.0425(4) Uani 1 1 d . . . . .
C67 C 0.4478(2) 0.8754(2) 0.20426(15) 0.0696(8) Uani 1 1 d . . . . .
H67A H 0.4791 0.8969 0.2566 0.104 Uiso 1 1 calc GR . . . .
H67B H 0.3901 0.8142 0.2004 0.104 Uiso 1 1 calc GR . . . .
H67C H 0.4187 0.9208 0.1891 0.104 Uiso 1 1 calc GR . . . .
C68 C 0.64064(16) 0.91126(12) 0.17553(9) 0.0375(4) Uani 1 1 d . . . . .
H68 H 0.6608 0.9482 0.2246 0.045 Uiso 1 1 calc R . . . .
C69 C 0.72091(13) 0.90414(11) 0.12870(8) 0.0288(3) Uani 1 1 d . . . . .
C70 C 0.83570(15) 0.95672(11) 0.15664(9) 0.0358(4) Uani 1 1 d . . . . .
H70A H 0.8607 0.9196 0.1870 0.054 Uiso 1 1 calc GR . . . .
H70B H 0.8423 1.0167 0.1878 0.054 Uiso 1 1 calc GR . . . .
H70C H 0.8793 0.9683 0.1134 0.054 Uiso 1 1 calc GR . . . .
C71 C 0.99334(11) 0.73741(10) -0.02238(7) 0.0226(3) Uani 1 1 d . . . . .
C72 C 0.96720(12) 0.64550(10) -0.06037(8) 0.0255(3) Uani 1 1 d . . . . .
C73 C 0.86580(15) 0.59845(12) -0.11128(10) 0.0382(4) Uani 1 1 d . . . . .
H73A H 0.8045 0.6012 -0.0831 0.057 Uiso 1 1 calc GR . . . .
H73B H 0.8571 0.5328 -0.1292 0.057 Uiso 1 1 calc GR . . . .
H73C H 0.8697 0.6307 -0.1547 0.057 Uiso 1 1 calc GR . . . .
C74 C 1.03753(13) 0.59851(11) -0.05105(8) 0.0283(3) Uani 1 1 d . . . . .
H74 H 1.0194 0.5355 -0.0760 0.034 Uiso 1 1 calc R . . . .
C75 C 1.13319(12) 0.64114(11) -0.00644(8) 0.0292(3) Uani 1 1 d . . . . .
C76 C 1.21016(14) 0.58996(14) -0.00105(11) 0.0410(4) Uani 1 1 d . . . . .
H76A H 1.1706 0.5222 -0.0116 0.061 Uiso 1 1 calc GR . . . .
H76B H 1.2463 0.6076 0.0500 0.061 Uiso 1 1 calc GR . . . .
H76C H 1.2635 0.6069 -0.0381 0.061 Uiso 1 1 calc GR . . . .
C77 C 1.15720(13) 0.73211(11) 0.03070(9) 0.0305(3) Uani 1 1 d . . . . .
H77 H 1.2223 0.7620 0.0618 0.037 Uiso 1 1 calc R . . . .
C78 C 1.08849(13) 0.78096(10) 0.02378(8) 0.0286(3) Uani 1 1 d . . . . .
C79 C 1.11595(18) 0.88002(12) 0.06484(11) 0.0478(5) Uani 1 1 d . . . . .
H79A H 1.1138 0.9207 0.0284 0.072 Uiso 1 1 calc GR . . . .
H79B H 1.1880 0.9020 0.0905 0.072 Uiso 1 1 calc GR . . . .
H79C H 1.0640 0.8818 0.1023 0.072 Uiso 1 1 calc GR . . . .
N1 N 0.83036(8) 0.56766(8) 0.30029(6) 0.0190(2) Uani 1 1 d . . . . .
N2 N 0.66828(9) 0.81502(8) 0.33371(6) 0.0187(2) Uani 1 1 d . . . . .
N3 N 0.83814(9) 0.75240(8) 0.08062(6) 0.0214(2) Uani 1 1 d . . . . .
P1 P 0.61177(3) 0.58957(2) 0.17297(2) 0.02019(7) Uani 1 1 d . . . . .
Co1 Co 0.75868(2) 0.69857(2) 0.22703(2) 0.01545(4) Uani 1 1 d . . . . .
C1S C 0.6517(2) 1.08348(17) 0.06567(18) 0.0709(7) Uani 1 1 d D . . . .
H1SA H 0.6544 1.0738 0.0106 0.106 Uiso 0.7032 1 calc . . P A 1
H1SB H 0.6831 1.0432 0.0871 0.106 Uiso 0.7032 1 calc . . P A 1
H1SC H 0.6923 1.1493 0.0869 0.106 Uiso 0.7032 1 calc . . P A 1
H1SD H 0.6917 1.1503 0.0667 0.106 Uiso 0.2968 1 calc . . P A 2
H1SE H 0.6960 1.0563 0.0914 0.106 Uiso 0.2968 1 calc . . P A 2
H1SF H 0.5861 1.0760 0.0916 0.106 Uiso 0.2968 1 calc . . P A 2
C2SA C 0.5371(3) 1.05920(19) 0.08476(16) 0.0472(9) Uani 0.703(6) 1 d D U P A 1
C2SB C 0.6207(6) 1.0298(4) -0.0221(5) 0.055(2) Uani 0.297(6) 1 d D . P A 2
N1S N 0.4381(3) 1.0362(2) 0.09375(14) 0.0895(9) Uani 1 1 d D U . . .

loop_
_atom_site_aniso_label
_atom_site_aniso_U_11
_atom_site_aniso_U_22
_atom_site_aniso_U_33
_atom_site_aniso_U_23
_atom_site_aniso_U_13
_atom_site_aniso_U_12
C1 0.0145(5) 0.0173(6) 0.0172(5) 0.0033(5) 0.0010(4) 0.0034(5)
C2 0.0150(5) 0.0165(5) 0.0195(5) 0.0065(5) 0.0004(4) 0.0034(5)
C3 0.0196(6) 0.0179(6) 0.0195(5) 0.0032(5) -0.0007(4) 0.0086(5)
C4 0.0294(7) 0.0197(6) 0.0368(8) 0.0064(6) -0.0081(6) 0.0031(6)
C5 0.0198(7) 0.0319(8) 0.0573(10) 0.0117(8) -0.0012(7) 0.0098(6)
C6 0.0392(9) 0.0355(9) 0.0247(7) -0.0004(6) -0.0093(6) 0.0049(7)
C7 0.0180(6) 0.0163(5) 0.0139(5) 0.0040(4) 0.0007(4) 0.0067(5)
C8 0.0176(6) 0.0157(5) 0.0156(5) 0.0027(4) 0.0016(4) 0.0063(5)
C9 0.0171(6) 0.0199(6) 0.0233(6) 0.0036(5) -0.0020(4) 0.0065(5)
C10 0.0234(6) 0.0222(6) 0.0262(6) 0.0074(5) -0.0027(5) 0.0106(6)
C11 0.0247(6) 0.0175(6) 0.0224(6) 0.0070(5) 0.0001(5) 0.0084(5)
C12 0.0187(6) 0.0163(5) 0.0153(5) 0.0036(4) 0.0007(4) 0.0053(5)
C13 0.0200(6) 0.0158(5) 0.0186(5) 0.0067(5) -0.0003(4) 0.0049(5)
C14 0.0211(6) 0.0212(6) 0.0203(6) 0.0071(5) 0.0010(5) 0.0071(5)
C15 0.0257(7) 0.0380(8) 0.0221(6) 0.0020(6) 0.0029(5) 0.0109(7)
C16 0.0207(6) 0.0244(7) 0.0299(7) 0.0121(6) 0.0039(5) 0.0057(6)
C17 0.0221(7) 0.0214(6) 0.0331(7) 0.0098(6) -0.0030(5) 0.0017(6)
C18 0.0238(8) 0.0340(9) 0.0514(10) 0.0061(8) -0.0035(7) -0.0028(7)
C20 0.0278(7) 0.0210(6) 0.0232(6) 0.0033(5) -0.0051(5) 0.0014(6)
C21 0.0249(7) 0.0203(6) 0.0188(6) 0.0057(5) 0.0000(5) 0.0039(5)
C22 0.0337(8) 0.0375(9) 0.0193(6) 0.0001(6) 0.0037(6) 0.0027(7)
C23 0.0143(5) 0.0152(5) 0.0187(5) 0.0034(4) 0.0002(4) 0.0046(5)
C24 0.0224(6) 0.0177(6) 0.0195(6) 0.0023(5) -0.0016(5) 0.0060(5)
C25 0.0668(12) 0.0242(7) 0.0177(6) 0.0011(6) 0.0034(7) 0.0149(8)
C26 0.0241(7) 0.0166(6) 0.0260(6) 0.0000(5) -0.0015(5) 0.0055(5)
C27 0.0226(6) 0.0168(6) 0.0329(7) 0.0069(5) 0.0060(5) 0.0048(5)
C28 0.0457(10) 0.0181(7) 0.0462(9) 0.0091(7) 0.0169(8) 0.0039(7)
C29 0.0275(7) 0.0207(6) 0.0255(6) 0.0073(5) 0.0099(5) 0.0073(6)
C30 0.0210(6) 0.0178(6) 0.0208(6) 0.0031(5) 0.0049(5) 0.0055(5)
C31 0.0470(9) 0.0220(7) 0.0219(6) 0.0020(6) 0.0128(6) 0.0085(7)
C32 0.0181(6) 0.0185(6) 0.0201(5) 0.0043(5) 0.0029(4) 0.0089(5)
C33 0.0197(6) 0.0186(6) 0.0219(6) 0.0038(5) 0.0038(5) 0.0090(5)
C34 0.0270(7) 0.0215(6) 0.0247(6) -0.0001(5) 0.0036(5) 0.0115(6)
C35 0.0314(7) 0.0309(7) 0.0244(6) 0.0061(6) 0.0101(5) 0.0184(6)
C36 0.0253(7) 0.0291(7) 0.0277(7) 0.0110(6) 0.0103(5) 0.0131(6)
C37 0.0200(6) 0.0212(6) 0.0253(6) 0.0083(5) 0.0045(5) 0.0099(5)
C38 0.0189(6) 0.0216(6) 0.0264(6) 0.0088(5) 0.0075(5) 0.0058(5)
C39 0.0187(6) 0.0300(7) 0.0347(7) 0.0127(6) 0.0080(5) 0.0059(6)
C40 0.0205(7) 0.0382(9) 0.0608(11) 0.0200(8) -0.0005(7) 0.0079(7)
C41 0.0189(7) 0.0336(8) 0.0349(8) 0.0070(7) 0.0062(6) -0.0002(6)
C42 0.0274(7) 0.0254(7) 0.0357(8) 0.0038(6) 0.0115(6) 0.0004(6)
C43 0.0378(10) 0.0286(8) 0.0600(12) -0.0017(8) 0.0099(9) -0.0039(8)
C44 0.0302(8) 0.0216(7) 0.0381(8) 0.0080(6) 0.0115(6) 0.0082(6)
C45 0.0229(6) 0.0211(6) 0.0282(7) 0.0079(5) 0.0070(5) 0.0069(5)
C46 0.0298(7) 0.0267(7) 0.0377(8) 0.0108(6) 0.0022(6) 0.0139(6)
C47 0.0230(6) 0.0161(6) 0.0219(6) -0.0016(5) 0.0053(5) 0.0039(5)
C48 0.0206(6) 0.0228(6) 0.0233(6) -0.0060(5) 0.0020(5) 0.0025(6)
C49 0.0214(7) 0.0318(8) 0.0342(7) -0.0012(6) -0.0021(5) 0.0108(6)
C50 0.0238(7) 0.0348(8) 0.0246(7) -0.0074(6) 0.0060(5) 0.0012(6)
C51 0.0355(8) 0.0301(8) 0.0213(6) -0.0078(6) 0.0113(6) -0.0069(7)
C52 0.0459(11) 0.0499(11) 0.0347(9) -0.0014(9) 0.0168(8) -0.0160(9)
C53 0.0500(10) 0.0172(6) 0.0222(7) -0.0013(5) 0.0108(6) 0.0012(7)
C54 0.0368(8) 0.0161(6) 0.0253(7) 0.0002(5) 0.0080(6) 0.0075(6)
C55 0.0519(10) 0.0292(8) 0.0431(9) 0.0143(7) 0.0156(8) 0.0238(8)
C56 0.0311(7) 0.0170(6) 0.0149(5) 0.0032(5) 0.0012(5) 0.0073(5)
C57 0.0335(7) 0.0183(6) 0.0175(6) 0.0038(5) 0.0038(5) 0.0083(6)
C58 0.0494(9) 0.0278(7) 0.0203(6) 0.0084(6) 0.0110(6) 0.0165(7)
C59 0.0578(10) 0.0296(8) 0.0202(6) 0.0114(6) 0.0072(6) 0.0196(8)
C60 0.0460(9) 0.0222(7) 0.0215(6) 0.0061(5) 0.0004(6) 0.0150(7)
C61 0.0328(7) 0.0171(6) 0.0168(6) 0.0011(5) -0.0005(5) 0.0082(6)
C62 0.0355(8) 0.0227(6) 0.0205(6) 0.0066(5) 0.0017(5) 0.0156(6)
C63 0.0369(8) 0.0307(7) 0.0298(7) 0.0111(6) 0.0001(6) 0.0180(7)
C64 0.0376(9) 0.0392(9) 0.0362(8) 0.0069(7) -0.0096(7) 0.0127(8)
C65 0.0373(9) 0.0441(10) 0.0476(10) 0.0230(8) 0.0086(7) 0.0229(8)
C66 0.0570(11) 0.0510(11) 0.0405(9) 0.0244(8) 0.0216(8) 0.0375(10)
C67 0.0849(18) 0.0898(18) 0.0683(15) 0.0415(14) 0.0484(14) 0.0596(16)
C68 0.0637(11) 0.0393(9) 0.0243(7) 0.0109(7) 0.0125(7) 0.0338(9)
C69 0.0461(9) 0.0265(7) 0.0212(6) 0.0060(5) 0.0030(6) 0.0212(7)
C70 0.0530(10) 0.0274(7) 0.0257(7) -0.0039(6) -0.0048(7) 0.0166(8)
C71 0.0302(7) 0.0216(6) 0.0174(5) 0.0065(5) 0.0079(5) 0.0091(6)
C72 0.0297(7) 0.0242(7) 0.0220(6) 0.0025(5) 0.0076(5) 0.0094(6)
C73 0.0416(9) 0.0268(8) 0.0421(9) -0.0050(7) -0.0060(7) 0.0122(7)
C74 0.0347(8) 0.0266(7) 0.0259(7) 0.0031(6) 0.0107(6) 0.0138(6)
C75 0.0310(7) 0.0342(8) 0.0277(7) 0.0131(6) 0.0135(6) 0.0145(7)
C76 0.0356(9) 0.0498(10) 0.0483(10) 0.0187(9) 0.0144(7) 0.0236(8)
C77 0.0291(7) 0.0318(8) 0.0291(7) 0.0119(6) 0.0023(6) 0.0059(6)
C78 0.0381(8) 0.0220(7) 0.0234(6) 0.0067(5) 0.0017(6) 0.0067(6)
C79 0.0649(13) 0.0237(8) 0.0473(10) -0.0009(7) -0.0219(9) 0.0108(9)
N1 0.0163(5) 0.0174(5) 0.0222(5) 0.0055(4) -0.0015(4) 0.0039(4)
N2 0.0168(5) 0.0163(5) 0.0219(5) 0.0032(4) 0.0020(4) 0.0044(4)
N3 0.0263(6) 0.0214(5) 0.0180(5) 0.0051(4) 0.0030(4) 0.0096(5)
P1 0.01916(16) 0.01909(16) 0.02232(15) 0.00455(13) -0.00278(12) 0.00662(13)
Co1 0.01639(8) 0.01635(8) 0.01507(8) 0.00451(6) 0.00127(6) 0.00686(7)
C1S 0.0804(18) 0.0427(12) 0.093(2) 0.0098(13) -0.0023(15) 0.0268(13)
C2SA 0.075(2) 0.0346(14) 0.0409(14) 0.0069(11) 0.0010(13) 0.0306(14)
C2SB 0.044(4) 0.031(3) 0.100(7) 0.026(4) 0.010(4) 0.020(3)
N1S 0.147(2) 0.1037(19) 0.0683(14) 0.0306(14) 0.0268(16) 0.100(2)

loop_
_atom_type_symbol
_atom_type_description
_atom_type_scat_dispersion_real
_atom_type_scat_dispersion_imag
_atom_type_scat_source
C C 0.0033 0.0016 'International Tables Vol C Tables 4.2.6.8 and 6.1.1.4'
H H 0.0000 0.0000 'International Tables Vol C Tables 4.2.6.8 and 6.1.1.4'
Co Co 0.3494 0.9721 'International Tables Vol C Tables 4.2.6.8 and 6.1.1.4'
N N 0.0061 0.0033 'International Tables Vol C Tables 4.2.6.8 and 6.1.1.4'
P P 0.1023 0.0942 'International Tables Vol C Tables 4.2.6.8 and 6.1.1.4'

loop_
_geom_angle_atom_site_label_1
_geom_angle_atom_site_label_2
_geom_angle_atom_site_label_3
_geom_angle
_geom_angle_site_symmetry_1
N1 C1 Co1 178.10(11) .
N2 C2 Co1 175.32(11) .
N3 C3 Co1 177.29(11) .
H4A C4 H4B 109.5 .
H4A C4 H4C 109.5 .
H4B C4 H4C 109.5 .
P1 C4 H4A 109.5 .
P1 C4 H4B 109.5 .
P1 C4 H4C 109.5 .
H5A C5 H5B 109.5 .
H5A C5 H5C 109.5 .
H5B C5 H5C 109.5 .
P1 C5 H5A 109.5 .
P1 C5 H5B 109.5 .
P1 C5 H5C 109.5 .
H6A C6 H6B 109.5 .
H6A C6 H6C 109.5 .
H6B C6 H6C 109.5 .
P1 C6 H6A 109.5 .
P1 C6 H6B 109.5 .
P1 C6 H6C 109.5 .
C8 C7 C12 121.39(10) .
N1 C7 C8 118.95(11) .
N1 C7 C12 119.66(11) .
C7 C8 C23 121.41(10) .
C9 C8 C7 118.22(11) .
C9 C8 C23 120.36(11) .
C8 C9 H9 119.3 .
C10 C9 C8 121.31(12) .
C10 C9 H9 119.3 .
C9 C10 H10 120.2 .
C11 C10 C9 119.56(11) .
C11 C10 H10 120.2 .
C10 C11 H11 119.4 .
C10 C11 C12 121.26(12) .
C12 C11 H11 119.4 .
C7 C12 C13 121.34(10) .
C11 C12 C7 118.25(11) .
C11 C12 C13 120.41(11) .
C14 C13 C12 119.75(12) .
C21 C13 C12 120.16(11) .
C21 C13 C14 120.07(12) .
C13 C14 C15 120.54(12) .
C16 C14 C13 119.24(13) .
C16 C14 C15 120.21(12) .
C14 C15 H15A 109.5 .
C14 C15 H15B 109.5 .
C14 C15 H15C 109.5 .
H15A C15 H15B 109.5 .
H15A C15 H15C 109.5 .
H15B C15 H15C 109.5 .
C14 C16 H16 119.2 .
C17 C16 C14 121.56(13) .
C17 C16 H16 119.2 .
C16 C17 C18 120.85(14) .
C16 C17 C20 118.25(13) .
C20 C17 C18 120.91(15) .
C17 C18 H18A 109.5 .
C17 C18 H18B 109.5 .
C17 C18 H18C 109.5 .
H18A C18 H18B 109.5 .
H18A C18 H18C 109.5 .
H18B C18 H18C 109.5 .
C17 C20 H20 119.1 .
C17 C20 C21 121.86(14) .
C21 C20 H20 119.1 .
C13 C21 C22 120.51(12) .
C20 C21 C13 119.01(13) .
C20 C21 C22 120.47(13) .
C21 C22 H22A 109.5 .
C21 C22 H22B 109.5 .
C21 C22 H22C 109.5 .
H22A C22 H22B 109.5 .
H22A C22 H22C 109.5 .
H22B C22 H22C 109.5 .
C24 C23 C8 120.28(11) .
C24 C23 C30 119.78(11) .
C30 C23 C8 119.91(11) .
C23 C24 C25 121.13(12) .
C26 C24 C23 119.01(12) .
C26 C24 C25 119.85(12) .
C24 C25 H25A 109.5 .
C24 C25 H25B 109.5 .
C24 C25 H25C 109.5 .
H25A C25 H25B 109.5 .
H25A C25 H25C 109.5 .
H25B C25 H25C 109.5 .
C24 C26 H26 119.0 .
C27 C26 C24 122.02(13) .
C27 C26 H26 119.0 .
C26 C27 C28 121.24(14) .
C29 C27 C26 118.07(12) .
C29 C27 C28 120.68(13) .
C27 C28 H28A 109.5 .
C27 C28 H28B 109.5 .
C27 C28 H28C 109.5 .
H28A C28 H28B 109.5 .
H28A C28 H28C 109.5 .
H28B C28 H28C 109.5 .
C27 C29 H29 119.1 .
C27 C29 C30 121.77(13) .
C30 C29 H29 119.1 .
C23 C30 C31 121.38(12) .
C29 C30 C23 119.30(12) .
C29 C30 C31 119.32(12) .
C30 C31 H31A 109.5 .
C30 C31 H31B 109.5 .
C30 C31 H31C 109.5 .
H31A C31 H31B 109.5 .
H31A C31 H31C 109.5 .
H31B C31 H31C 109.5 .
C33 C32 C37 121.24(11) .
N2 C32 C33 119.50(11) .
N2 C32 C37 119.26(12) .
C32 C33 C47 122.27(11) .
C34 C33 C32 118.11(12) .
C34 C33 C47 119.54(12) .
C33 C34 H34 119.3 .
C35 C34 C33 121.45(13) .
C35 C34 H34 119.3 .
C34 C35 H35 120.1 .
C36 C35 C34 119.70(13) .
C36 C35 H35 120.1 .
C35 C36 H36 119.5 .
C35 C36 C37 121.09(13) .
C37 C36 H36 119.5 .
C32 C37 C38 121.54(12) .
C36 C37 C32 118.39(13) .
C36 C37 C38 120.07(12) .
C39 C38 C37 119.46(12) .
C39 C38 C45 120.17(13) .
C45 C38 C37 120.36(12) .
C38 C39 C40 120.89(14) .
C41 C39 C38 118.77(13) .
C41 C39 C40 120.33(14) .
C39 C40 H40A 109.5 .
C39 C40 H40B 109.5 .
C39 C40 H40C 109.5 .
H40A C40 H40B 109.5 .
H40A C40 H40C 109.5 .
H40B C40 H40C 109.5 .
C39 C41 H41 119.0 .
C42 C41 C39 122.01(15) .
C42 C41 H41 119.0 .
C41 C42 C43 121.17(16) .
C41 C42 C44 118.38(15) .
C44 C42 C43 120.45(16) .
C42 C43 H43A 109.5 .
C42 C43 H43B 109.5 .
C42 C43 H43C 109.5 .
H43A C43 H43B 109.5 .
H43A C43 H43C 109.5 .
H43B C43 H43C 109.5 .
C42 C44 H44 119.1 .
C42 C44 C45 121.72(14) .
C45 C44 H44 119.1 .
C38 C45 C46 121.59(13) .
C44 C45 C38 118.94(14) .
C44 C45 C46 119.48(13) .
C45 C46 H46A 109.5 .
C45 C46 H46B 109.5 .
C45 C46 H46C 109.5 .
H46A C46 H46B 109.5 .
H46A C46 H46C 109.5 .
H46B C46 H46C 109.5 .
C48 C47 C33 119.16(12) .
C54 C47 C33 120.39(12) .
C54 C47 C48 120.30(13) .
C47 C48 C49 121.83(13) .
C50 C48 C47 118.80(14) .
C50 C48 C49 119.35(13) .
C48 C49 H49A 109.5 .
C48 C49 H49B 109.5 .
C48 C49 H49C 109.5 .
H49A C49 H49B 109.5 .
H49A C49 H49C 109.5 .
H49B C49 H49C 109.5 .
C48 C50 H50 119.1 .
C51 C50 C48 121.88(15) .
C51 C50 H50 119.1 .
C50 C51 C52 120.78(18) .
C50 C51 C53 118.63(14) .
C53 C51 C52 120.52(18) .
C51 C52 H52A 109.5 .
C51 C52 H52B 109.5 .
C51 C52 H52C 109.5 .
H52A C52 H52B 109.5 .
H52A C52 H52C 109.5 .
H52B C52 H52C 109.5 .
C51 C53 H53 119.1 .
C51 C53 C54 121.78(15) .
C54 C53 H53 119.1 .
C47 C54 C55 121.89(13) .
C53 C54 C47 118.56(14) .
C53 C54 C55 119.54(14) .
C54 C55 H55A 109.5 .
C54 C55 H55B 109.5 .
C54 C55 H55C 109.5 .
H55A C55 H55B 109.5 .
H55A C55 H55C 109.5 .
H55B C55 H55C 109.5 .
C57 C56 C61 121.32(12) .
N3 C56 C57 118.43(12) .
N3 C56 C61 120.25(12) .
C56 C57 C71 121.81(11) .
C58 C57 C56 118.60(13) .
C58 C57 C71 119.57(13) .
C57 C58 H58 119.7 .
C59 C58 C57 120.70(14) .
C59 C58 H58 119.7 .
C58 C59 H59 119.9 .
C60 C59 C58 120.17(13) .
C60 C59 H59 119.9 .
C59 C60 H60 119.5 .
C59 C60 C61 121.02(14) .
C61 C60 H60 119.5 .
C56 C61 C62 122.53(11) .
C60 C61 C56 118.17(13) .
C60 C61 C62 119.29(12) .
C63 C62 C61 119.32(13) .
C69 C62 C61 120.45(14) .
C69 C62 C63 120.19(14) .
C62 C63 C64 121.52(14) .
C65 C63 C62 118.97(15) .
C65 C63 C64 119.50(16) .
C63 C64 H64A 109.5 .
C63 C64 H64B 109.5 .
C63 C64 H64C 109.5 .
H64A C64 H64B 109.5 .
H64A C64 H64C 109.5 .
H64B C64 H64C 109.5 .
C63 C65 H65 119.0 .
C66 C65 C63 121.94(17) .
C66 C65 H65 119.0 .
C65 C66 C67 120.6(2) .
C68 C66 C65 118.16(15) .
C68 C66 C67 121.3(2) .
C66 C67 H67A 109.5 .
C66 C67 H67B 109.5 .
C66 C67 H67C 109.5 .
H67A C67 H67B 109.5 .
H67A C67 H67C 109.5 .
H67B C67 H67C 109.5 .
C66 C68 H68 118.9 .
C66 C68 C69 122.21(16) .
C69 C68 H68 118.9 .
C62 C69 C70 122.39(14) .
C68 C69 C62 118.52(16) .
C68 C69 C70 119.09(15) .
C69 C70 H70A 109.5 .
C69 C70 H70B 109.5 .
C69 C70 H70C 109.5 .
H70A C70 H70B 109.5 .
H70A C70 H70C 109.5 .
H70B C70 H70C 109.5 .
C72 C71 C57 119.30(13) .
C78 C71 C57 120.49(13) .
C78 C71 C72 120.17(13) .
C71 C72 C73 120.63(13) .
C74 C72 C71 118.81(14) .
C74 C72 C73 120.56(14) .
C72 C73 H73A 109.5 .
C72 C73 H73B 109.5 .
C72 C73 H73C 109.5 .
H73A C73 H73B 109.5 .
H73A C73 H73C 109.5 .
H73B C73 H73C 109.5 .
C72 C74 H74 119.1 .
C75 C74 C72 121.83(14) .
C75 C74 H74 119.1 .
C74 C75 C76 120.37(15) .
C77 C75 C74 118.27(14) .
C77 C75 C76 121.33(16) .
C75 C76 H76A 109.5 .
C75 C76 H76B 109.5 .
C75 C76 H76C 109.5 .
H76A C76 H76B 109.5 .
H76A C76 H76C 109.5 .
H76B C76 H76C 109.5 .
C75 C77 H77 119.2 .
C75 C77 C78 121.68(15) .
C78 C77 H77 119.2 .
C71 C78 C79 119.87(14) .
C77 C78 C71 119.23(14) .
C77 C78 C79 120.91(15) .
C78 C79 H79A 109.5 .
C78 C79 H79B 109.5 .
C78 C79 H79C 109.5 .
H79A C79 H79B 109.5 .
H79A C79 H79C 109.5 .
H79B C79 H79C 109.5 .
C1 N1 C7 158.88(12) .
C2 N2 C32 165.45(12) .
C3 N3 C56 154.81(13) .
C4 P1 C6 100.80(8) .
C4 P1 Co1 116.91(5) .
C5 P1 C4 102.50(8) .
C5 P1 C6 101.87(9) .
C5 P1 Co1 117.58(6) .
C6 P1 Co1 114.68(6) .
C1 Co1 H 84.0(8) .
C1 Co1 C2 114.73(5) .
C1 Co1 C3 121.85(5) .
C1 Co1 P1 94.79(4) .
C2 Co1 H 84.4(8) .
C2 Co1 P1 98.88(4) .
C3 Co1 H 84.5(8) .
C3 Co1 C2 120.47(5) .
C3 Co1 P1 93.64(4) .
P1 Co1 H 176.7(8) .
H1SA C1S H1SB 109.5 .
H1SA C1S H1SC 109.5 .
H1SB C1S H1SC 109.5 .
H1SD C1S H1SE 109.5 .
H1SD C1S H1SF 109.5 .
H1SE C1S H1SF 109.5 .
C2SA C1S H1SA 109.5 .
C2SA C1S H1SB 109.5 .
C2SA C1S H1SC 109.5 .
C2SB C1S H1SD 109.5 .
C2SB C1S H1SE 109.5 .
C2SB C1S H1SF 109.5 .
N1S C2SA C1S 174.2(3) .
N1S C2SB C1S 163.0(5) 2_675

loop_
_geom_bond_atom_site_label_1
_geom_bond_atom_site_label_2
_geom_bond_distance
_geom_bond_site_symmetry_2
C1 N1 1.1850(16) .
C1 Co1 1.7902(12) .
C2 N2 1.1790(16) .
C2 Co1 1.8065(13) .
C3 N3 1.1886(17) .
C3 Co1 1.7923(13) .
C4 H4A 0.9800 .
C4 H4B 0.9800 .
C4 H4C 0.9800 .
C4 P1 1.8171(15) .
C5 H5A 0.9800 .
C5 H5B 0.9800 .
C5 H5C 0.9800 .
C5 P1 1.8147(15) .
C6 H6A 0.9800 .
C6 H6B 0.9800 .
C6 H6C 0.9800 .
C6 P1 1.8215(16) .
C7 C8 1.3992(18) .
C7 C12 1.4063(17) .
C7 N1 1.3815(15) .
C8 C9 1.3924(16) .
C8 C23 1.4934(17) .
C9 H9 0.9500 .
C9 C10 1.3888(18) .
C10 H10 0.9500 .
C10 C11 1.382(2) .
C11 H11 0.9500 .
C11 C12 1.3926(16) .
C12 C13 1.4884(18) .
C13 C14 1.4008(18) .
C13 C21 1.3966(18) .
C14 C15 1.501(2) .
C14 C16 1.3912(19) .
C15 H15A 0.9800 .
C15 H15B 0.9800 .
C15 H15C 0.9800 .
C16 H16 0.9500 .
C16 C17 1.387(2) .
C17 C18 1.509(2) .
C17 C20 1.389(2) .
C18 H18A 0.9800 .
C18 H18B 0.9800 .
C18 H18C 0.9800 .
C20 H20 0.9500 .
C20 C21 1.391(2) .
C21 C22 1.505(2) .
C22 H22A 0.9800 .
C22 H22B 0.9800 .
C22 H22C 0.9800 .
C23 C24 1.3967(18) .
C23 C30 1.4031(17) .
C24 C25 1.5038(19) .
C24 C26 1.3936(18) .
C25 H25A 0.9800 .
C25 H25B 0.9800 .
C25 H25C 0.9800 .
C26 H26 0.9500 .
C26 C27 1.387(2) .
C27 C28 1.508(2) .
C27 C29 1.384(2) .
C28 H28A 0.9800 .
C28 H28B 0.9800 .
C28 H28C 0.9800 .
C29 H29 0.9500 .
C29 C30 1.3913(18) .
C30 C31 1.5028(19) .
C31 H31A 0.9800 .
C31 H31B 0.9800 .
C31 H31C 0.9800 .
C32 C33 1.4027(19) .
C32 C37 1.4080(18) .
C32 N2 1.3865(16) .
C33 C34 1.3941(18) .
C33 C47 1.4897(18) .
C34 H34 0.9500 .
C34 C35 1.385(2) .
C35 H35 0.9500 .
C35 C36 1.384(2) .
C36 H36 0.9500 .
C36 C37 1.3937(19) .
C37 C38 1.484(2) .
C38 C39 1.402(2) .
C38 C45 1.4050(18) .
C39 C40 1.511(2) .
C39 C41 1.390(2) .
C40 H40A 0.9800 .
C40 H40B 0.9800 .
C40 H40C 0.9800 .
C41 H41 0.9500 .
C41 C42 1.386(2) .
C42 C43 1.508(2) .
C42 C44 1.388(2) .
C43 H43A 0.9800 .
C43 H43B 0.9800 .
C43 H43C 0.9800 .
C44 H44 0.9500 .
C44 C45 1.390(2) .
C45 C46 1.503(2) .
C46 H46A 0.9800 .
C46 H46B 0.9800 .
C46 H46C 0.9800 .
C47 C48 1.4064(19) .
C47 C54 1.4043(19) .
C48 C49 1.509(2) .
C48 C50 1.392(2) .
C49 H49A 0.9800 .
C49 H49B 0.9800 .
C49 H49C 0.9800 .
C50 H50 0.9500 .
C50 C51 1.383(3) .
C51 C52 1.510(2) .
C51 C53 1.386(3) .
C52 H52A 0.9800 .
C52 H52B 0.9800 .
C52 H52C 0.9800 .
C53 H53 0.9500 .
C53 C54 1.398(2) .
C54 C55 1.509(2) .
C55 H55A 0.9800 .
C55 H55B 0.9800 .
C55 H55C 0.9800 .
C56 C57 1.3995(19) .
C56 C61 1.4052(19) .
C56 N3 1.3958(16) .
C57 C58 1.3994(18) .
C57 C71 1.4894(19) .
C58 H58 0.9500 .
C58 C59 1.384(2) .
C59 H59 0.9500 .
C59 C60 1.383(2) .
C60 H60 0.9500 .
C60 C61 1.3993(18) .
C61 C62 1.4898(19) .
C62 C63 1.403(2) .
C62 C69 1.400(2) .
C63 C64 1.505(2) .
C63 C65 1.392(2) .
C64 H64A 0.9800 .
C64 H64B 0.9800 .
C64 H64C 0.9800 .
C65 H65 0.9500 .
C65 C66 1.385(3) .
C66 C67 1.511(3) .
C66 C68 1.381(3) .
C67 H67A 0.9800 .
C67 H67B 0.9800 .
C67 H67C 0.9800 .
C68 H68 0.9500 .
C68 C69 1.399(2) .
C69 C70 1.497(2) .
C70 H70A 0.9800 .
C70 H70B 0.9800 .
C70 H70C 0.9800 .
C71 C72 1.396(2) .
C71 C78 1.395(2) .
C72 C73 1.503(2) .
C72 C74 1.394(2) .
C73 H73A 0.9800 .
C73 H73B 0.9800 .
C73 H73C 0.9800 .
C74 H74 0.9500 .
C74 C75 1.386(2) .
C75 C76 1.509(2) .
C75 C77 1.382(2) .
C76 H76A 0.9800 .
C76 H76B 0.9800 .
C76 H76C 0.9800 .
C77 H77 0.9500 .
C77 C78 1.391(2) .
C78 C79 1.506(2) .
C79 H79A 0.9800 .
C79 H79B 0.9800 .
C79 H79C 0.9800 .
P1 Co1 2.1793(5) .
Co1 H 1.46(2) .
C1S H1SA 0.9800 .
C1S H1SB 0.9800 .
C1S H1SC 0.9800 .
C1S H1SD 0.9800 .
C1S H1SE 0.9800 .
C1S H1SF 0.9800 .
C1S C2SA 1.505(4) .
C1S C2SB 1.635(9) .
C2SA N1S 1.264(4) .
C2SB N1S 1.519(8) 2_675
N1S C2SB 1.519(8) 2_675
